data_2007688
loop_
_publ_author_name
'Boldyreva, Elena V.'
'Ahsbahs, Hans'
'Naumov, Dmitry Yu.'
'Kutoglu, Ali'

_publ_section_title
;
 Pentaamminenitrocobalt(III) Dichloride at Pressures of 0.24, 0.52,
 1.25, 1.91 and 3.38 GPa
;
_journal_issue 10
_journal_name_full 'Acta Crystallographica Section C'
_journal_page_first 1378
_journal_page_last 1383
_journal_paper_doi 10.1107/S0108270198004879
_journal_volume 54
_journal_year 1998
_chemical_formula_iupac '[Co (N O2)(N H3)5] Cl2'
_chemical_formula_moiety 'H15 Co N6 O2 2+, 2(Cl 1-)'
_chemical_formula_structural '(Co (N H3)5 (N O2)) Cl2'
_chemical_formula_sum 'Cl2 Co H15 N6 O2'
_chemical_formula_weight 261.01
_chemical_name_systematic
;
nitropentaammine Co(III) chloride
;
_space_group_IT_number 15
_symmetry_cell_setting monoclinic
_symmetry_space_group_name_Hall '-C 2yc'
_symmetry_space_group_name_H-M 'C 1 2/c 1'
_audit_creation_method SHELXL
_cell_angle_alpha 90.00
_cell_angle_beta 94.126(10)
_cell_angle_gamma 90.00
_cell_formula_units_Z 4
_cell_length_a 10.4570(10)
_cell_length_b 7.6190(10)
_cell_length_c 10.4770(10)
_cell_measurement_reflns_used '14 in 8 positions each'
_cell_measurement_temperature 293(2)
_cell_measurement_theta_max 10.50
_cell_measurement_theta_min 3.77
_cell_volume 832.56(16)
_computing_cell_refinement 'CRYMIS (Kutoglu, 1995)'
_computing_data_collection 'MDIF4 (Kutoglu, 1997)'
_computing_data_reduction 'PROFILE (Naumov & Boldyreva, 1997)'
_computing_molecular_graphics 'ENVIRON (Naumov & Boldyreva, 1998)'
_computing_publication_material 'SHELXL-93 (Sheldrick, 1993)'
_computing_structure_refinement 'SHELXL-93 (Sheldrick, 1993)'
_computing_structure_solution 'SHELXS-86 (Sheldrick, 1990)'
_diffrn_ambient_temperature 293(2)
_diffrn_measurement_device 'STOE 4-circle diffractometer'
_diffrn_measurement_method \w
_diffrn_radiation_monochromator graphite
_diffrn_radiation_source 'fine-focus sealed tube'
_diffrn_radiation_type MoK\a
_diffrn_radiation_wavelength 0.71073
_diffrn_reflns_av_R_equivalents 0.0321
_diffrn_reflns_av_sigmaI/netI 0.0839
_diffrn_reflns_limit_h_max 15
_diffrn_reflns_limit_h_min -15
_diffrn_reflns_limit_k_max 9
_diffrn_reflns_limit_k_min -9
_diffrn_reflns_limit_l_max 15
_diffrn_reflns_limit_l_min -15
_diffrn_reflns_number 2221
_diffrn_reflns_theta_max 35.94
_diffrn_reflns_theta_min 3.31
_diffrn_standards_decay_% none
_diffrn_standards_interval_time '180 min'
_diffrn_standards_number 3
_exptl_absorpt_coefficient_mu 2.670
_exptl_absorpt_correction_type none
_exptl_crystal_colour ruby_colour
_exptl_crystal_density_diffrn 2.082
_exptl_crystal_description round-plate
_exptl_crystal_F_000 536
_exptl_crystal_size_max 0.2
_exptl_crystal_size_mid 0.2
_exptl_crystal_size_min 0.11
_refine_diff_density_max 0.273
_refine_diff_density_min -0.248
_refine_ls_extinction_method none
_refine_ls_goodness_of_fit_all 0.710
_refine_ls_goodness_of_fit_obs 0.881
_refine_ls_hydrogen_treatment refall
_refine_ls_matrix_type full
_refine_ls_number_parameters 58
_refine_ls_number_reflns 991
_refine_ls_number_restraints 0
_refine_ls_restrained_S_all 0.710
_refine_ls_restrained_S_obs 0.881
_refine_ls_R_factor_all 0.0468
_refine_ls_R_factor_obs 0.0242
_refine_ls_shift/esd_max -0.018
_refine_ls_shift/esd_mean 0.001
_refine_ls_structure_factor_coef Fsqd
_refine_ls_weighting_details 'w = 1/\s^2^(Fo^2^)'
_refine_ls_weighting_scheme calc
_refine_ls_wR_factor_all 0.0486
_refine_ls_wR_factor_obs 0.0467
_reflns_number_observed 619
_reflns_number_total 991
_reflns_observed_criterion >2sigma(I)
_cod_data_source_file av1022.cif
_cod_data_source_block 6
_cod_depositor_comments
;
The following automatic conversions were performed:

'_refine_ls_weighting_scheme' value 'calc w = 1/\s^2^(Fo^2^)' was
changed to 'calc'. New tag '_refine_ls_weighting_details' was
created. The value of the new tag was set to 'w = 1/\s^2^(Fo^2^)'.

Automatic conversion script
Id: cif_fix_values 3143 2015-03-26 13:38:13Z robertas 
;
_cod_original_cell_volume 832.6(2)
_cod_original_sg_symbol_H-M 'C 2/c'
_cod_database_code 2007688

loop_
_symmetry_equiv_pos_as_xyz
'x, y, z'
'-x, y, -z+1/2'
'x+1/2, y+1/2, z'
'-x+1/2, y+1/2, -z+1/2'
'-x, -y, -z'
'x, -y, z-1/2'
'-x+1/2, -y+1/2, -z'
'x+1/2, -y+1/2, z-1/2'

loop_
_atom_site_aniso_label
_atom_site_aniso_U_11
_atom_site_aniso_U_22
_atom_site_aniso_U_33
_atom_site_aniso_U_12
_atom_site_aniso_U_13
_atom_site_aniso_U_23
Co1 0.0135(2) 0.0143(3) 0.0135(3) 0.000 0.0007(2) 0.000
Cl1 0.0241(3) 0.0217(5) 0.0218(4) 0.0017(2) 0.0036(3) -0.0015(2)
N1 0.034(2) 0.009(2) 0.035(2) 0.000 -0.0041(15) 0.000
N2 0.0210(10) 0.019(2) 0.0277(12) 0.0024(9) -0.0003(9) -0.0041(9)
N3 0.0228(10) 0.0142(15) 0.0214(11) -0.0005(8) -0.0002(9) 0.0013(8)
N4 0.0117(15) 0.023(3) 0.013(2) 0.000 0.0005(13) 0.000
O1 0.0309(11) 0.028(2) 0.0373(12) -0.0071(9) 0.0143(9) 0.0013(9)

loop_
_atom_site_label
_atom_site_fract_x
_atom_site_fract_y
_atom_site_fract_z
_atom_site_U_iso_or_equiv
_atom_site_thermal_displace_type
_atom_site_calc_flag
_atom_site_refinement_flags
_atom_site_occupancy
_atom_site_disorder_group
_atom_site_type_symbol
Co1 0.0000 0.28369(6) 0.2500 0.01377(13) Uani d S 1 . Co
Cl1 0.21430(5) 0.01493(8) 0.00649(5) 0.0224(2) Uani d . 1 . Cl
N1 0.0000 0.0246(4) 0.2500 0.0264(8) Uani d S 1 . N
H1A 0.013(12) -0.0134(9) 0.328(2) 0.040 Uiso calc PR 0.50 . H
H1B 0.061(8) -0.0134(9) 0.205(10) 0.040 Uiso calc PR 0.50 . H
H1C -0.074(5) -0.0134(9) 0.218(11) 0.040 Uiso calc PR 0.50 . H
N2 0.1849(2) 0.2838(3) 0.2512(2) 0.0228(5) Uani d . 1 . N
H2A 0.2078(4) 0.1967(17) 0.2215(17) 0.034 Uiso calc R 1 . H
H2B 0.2143(5) 0.292(3) 0.3213(12) 0.034 Uiso calc R 1 . H
H2C 0.2070(4) 0.3628(19) 0.2113(16) 0.034 Uiso calc R 1 . H
N3 0.0096(2) 0.2892(3) 0.4349(2) 0.0195(5) Uani d . 1 . N
H3A 0.0284(16) 0.1952(15) 0.4619(4) 0.029 Uiso calc R 1 . H
H3B -0.0577(11) 0.317(2) 0.4582(4) 0.029 Uiso calc R 1 . H
H3C 0.0619(14) 0.3580(19) 0.4600(4) 0.029 Uiso calc R 1 . H
N4 0.0000 0.5337(4) 0.2500 0.0158(7) Uani d S 1 . N
O1 0.0787(2) 0.6176(3) 0.1913(2) 0.0315(5) Uani d . 1 . O

loop_
_atom_type_symbol
_atom_type_description
_atom_type_scat_dispersion_real
_atom_type_scat_dispersion_imag
_atom_type_scat_source
Cl Cl 0.1484 0.1585 'International Tables Vol C Tables 4.2.6.8 and 6.1.1.4'
Co Co 0.3494 0.9721 'International Tables Vol C Tables 4.2.6.8 and 6.1.1.4'
N N 0.0061 0.0033 'International Tables Vol C Tables 4.2.6.8 and 6.1.1.4'
O O 0.0106 0.0060 'International Tables Vol C Tables 4.2.6.8 and 6.1.1.4'
H H 0.0000 0.0000 'International Tables Vol C Tables 4.2.6.8 and 6.1.1.4'

loop_
_geom_angle_atom_site_label_1
_geom_angle_atom_site_label_2
_geom_angle_atom_site_label_3
_geom_angle_site_symmetry_1
_geom_angle_site_symmetry_3
_geom_angle
_geom_angle_publ_flag
N4 Co1 N2 . . 89.98(6) no
N4 Co1 N2 . 2 89.98(7) no
N2 Co1 N2 . 2 179.96(13) no
N4 Co1 N3 . . 88.76(7) no
N2 Co1 N3 . . 89.21(8) no
N2 Co1 N3 2 . 90.79(8) no
N4 Co1 N3 . 2 88.76(7) no
N2 Co1 N3 . 2 90.79(8) no
N2 Co1 N3 2 2 89.21(8) no
N3 Co1 N3 . 2 177.53(13) no
N4 Co1 N1 . . 180.0 no
N2 Co1 N1 . . 90.02(6) no
N2 Co1 N1 2 . 90.02(6) no
N3 Co1 N1 . . 91.24(7) no
N3 Co1 N1 2 . 91.24(7) no
Co1 N2 H2A . . 109.47(6) no
Co1 N2 H2B . . 109.47(6) no
H2A N2 H2B . . 109.5 no
Co1 N2 H2C . . 109.47(6) no
H2A N2 H2C . . 109.5 no
H2B N2 H2C . . 109.5 no
O1 N4 O1 . 2 117.9(3) yes
O1 N4 Co1 . . 121.0(2) yes
O1 N4 Co1 2 . 121.0(2) no
Co1 N3 H3A . . 109.47(6) no
Co1 N3 H3B . . 109.47(5) no
H3A N3 H3B . . 109.5 no
Co1 N3 H3C . . 109.47(6) no
H3A N3 H3C . . 109.5 no
H3B N3 H3C . . 109.5 no
Co1 N1 H1A . . 109.471(13) no
Co1 N1 H1B . . 109.47(2) no
H1A N1 H1B . . 109.5 no
Co1 N1 H1C . . 109.471(7) no
H1A N1 H1C . . 109.5 no
H1B N1 H1C . . 109.5 no

loop_
_geom_bond_atom_site_label_1
_geom_bond_atom_site_label_2
_geom_bond_site_symmetry_2
_geom_bond_distance
_geom_bond_publ_flag
Co1 N1 . 1.974(3) yes
Co1 N2 . 1.932(2) yes
Co1 N3 . 1.933(2) yes
Co1 N4 . 1.905(3) yes
N4 O1 . 1.240(2) yes
Co1 N2 2 1.932(2) no
Co1 N3 2 1.933(2) no
N2 H2A . 0.778(13) no
N2 H2B . 0.778(13) no
N2 H2C . 0.778(13) no
N4 O1 2 1.240(2) no
N3 H3A . 0.789(12) no
N3 H3B . 0.789(12) no
N3 H3C . 0.789(12) no
N1 H1A . 0.87(2) no
N1 H1B . 0.87(2) no
N1 H1C . 0.87(2) no
